data_4308111
loop_
_publ_author_name
'Xiaoping Xu'
'Yingming Yao'
'Yong Zhang'
'Qi Shen'

_publ_contact_author_email yaoym@suda.edu.cn
_publ_contact_author_fax 86-512-65880305
_publ_contact_author_name 'Dr. Yingming Yao'
_publ_contact_author_phone 86-512-65882806
_publ_section_title
;
Synthesis, Reactivity, and Structural Characterization of Sodium and
Ytterbium Complexes Containing New Imidazolidine-Bridged Bis(phenolato)
Ligands
;
_journal_name_full 'Inorganic Chemistry'
_journal_page_first 3743
_journal_page_last 3751
_journal_paper_doi 10.1021/ic0701054
_journal_volume 46
_journal_year 2007
_chemical_formula_moiety 'C45 H86 Cl4 N8 O4 P2 Yb2, 2.5(C7 H8)'
_chemical_formula_sum 'C62.5 H106 Cl4 N8 O4 P2 Yb2'
_chemical_formula_weight 1583.37
_chemical_name_systematic
; 
 ? 
;
_space_group_IT_number 14
_symmetry_cell_setting monoclinic
_symmetry_Int_Tables_number 14
_symmetry_space_group_name_Hall '-P 2ybc'
_symmetry_space_group_name_H-M 'P 1 21/c 1'
_atom_sites_solution_hydrogens geom
_atom_sites_solution_primary direct
_atom_sites_solution_secondary difmap
_audit_creation_method SHELXL-97
_cell_angle_alpha 90.00
_cell_angle_beta 94.481(3)
_cell_angle_gamma 90.00
_cell_formula_units_Z 4
_cell_length_a 15.9447(17)
_cell_length_b 24.683(3)
_cell_length_c 18.6684(19)
_cell_measurement_reflns_used 23082
_cell_measurement_temperature 193(2)
_cell_measurement_theta_max 25.3
_cell_measurement_theta_min 3.0
_cell_volume 7324.7(14)
_computing_cell_refinement CrystalClear
_computing_data_collection CrystalClear
_computing_data_reduction CrystalStructure
_computing_structure_refinement 'SHELXL-97 (Sheldrick, 1997)'
_computing_structure_solution 'SHELXS-97 (Sheldrick, 1990)'
_diffrn_ambient_temperature 193(2)
_diffrn_detector_area_resol_mean 7.31
_diffrn_measured_fraction_theta_full 0.998
_diffrn_measured_fraction_theta_max 0.998
_diffrn_measurement_device_type 'Rigaku Mercury'
_diffrn_measurement_method \w
_diffrn_radiation_monochromator graphite
_diffrn_radiation_source 'fine-focus sealed tube'
_diffrn_radiation_type MoK\a
_diffrn_radiation_wavelength 0.71070
_diffrn_reflns_av_R_equivalents 0.0744
_diffrn_reflns_av_sigmaI/netI 0.0624
_diffrn_reflns_limit_h_max 19
_diffrn_reflns_limit_h_min -19
_diffrn_reflns_limit_k_max 29
_diffrn_reflns_limit_k_min -29
_diffrn_reflns_limit_l_max 22
_diffrn_reflns_limit_l_min -22
_diffrn_reflns_number 69167
_diffrn_reflns_theta_full 25.35
_diffrn_reflns_theta_max 25.35
_diffrn_reflns_theta_min 3.03
_exptl_absorpt_coefficient_mu 2.774
_exptl_absorpt_correction_T_max 0.6974
_exptl_absorpt_correction_T_min 0.4899
_exptl_absorpt_correction_type multi-scan
_exptl_absorpt_process_details 'Jacobson, R. (1998) Private communication'
_exptl_crystal_colour yellow
_exptl_crystal_density_diffrn 1.436
_exptl_crystal_density_method 'not measured'
_exptl_crystal_description block
_exptl_crystal_F_000 3228
_exptl_crystal_size_max 0.30
_exptl_crystal_size_mid 0.23
_exptl_crystal_size_min 0.14
_refine_diff_density_max 3.843
_refine_diff_density_min -1.465
_refine_diff_density_rms 0.189
_refine_ls_extinction_method none
_refine_ls_goodness_of_fit_ref 1.178
_refine_ls_hydrogen_treatment constr
_refine_ls_matrix_type full
_refine_ls_number_parameters 759
_refine_ls_number_reflns 13390
_refine_ls_number_restraints 32
_refine_ls_restrained_S_all 1.182
_refine_ls_R_factor_all 0.0891
_refine_ls_R_factor_gt 0.0723
_refine_ls_shift/su_max 0.001
_refine_ls_shift/su_mean 0.000
_refine_ls_structure_factor_coef Fsqd
_refine_ls_weighting_details 'calc w=1/[\s^2^(Fo^2^)+(0.0735P)^2^+53.1005P] where P=(Fo^2^+2Fc^2^)/3'
_refine_ls_weighting_scheme calc
_refine_ls_wR_factor_gt 0.1732
_refine_ls_wR_factor_ref 0.1840
_reflns_number_gt 11062
_reflns_number_total 13390
_reflns_threshold_expression >2sigma(I)
_cod_data_source_file ic0701054-file001_2.cif
_cod_data_source_block '__complex2'
_cod_original_cell_volume 7324.7(13)
_cod_original_sg_symbol_Hall '-p 2ybc'
_cod_original_formula_sum 'C62.50 H106 Cl4 N8 O4 P2 Yb2'
_cod_database_code 4308111

loop_
_symmetry_equiv_pos_as_xyz
'x, y, z'
'-x, y+1/2, -z+1/2'
'-x, -y, -z'
'x, -y-1/2, z-1/2'

loop_
_atom_site_label
_atom_site_type_symbol
_atom_site_fract_x
_atom_site_fract_y
_atom_site_fract_z
_atom_site_U_iso_or_equiv
_atom_site_adp_type
_atom_site_occupancy
_atom_site_symmetry_multiplicity
_atom_site_calc_flag
_atom_site_refinement_flags
_atom_site_disorder_assembly
_atom_site_disorder_group
Yb1 Yb 0.01401(3) 0.318370(17) 0.26666(2) 0.02999(13) Uani 1 1 d . . .
Yb2 Yb 0.05529(3) 0.158282(16) 0.28453(2) 0.02944(13) Uani 1 1 d . . .
Cl1 Cl 0.07425(15) 0.23871(10) 0.18910(12) 0.0350(5) Uani 1 1 d . . .
Cl2 Cl -0.05694(17) 0.23106(11) 0.32483(14) 0.0431(6) Uani 1 1 d . . .
Cl3 Cl -0.05518(18) 0.37509(11) 0.35841(15) 0.0482(7) Uani 1 1 d . . .
Cl4 Cl 0.02910(18) 0.09666(11) 0.38861(13) 0.0436(6) Uani 1 1 d . . .
P1 P -0.15951(16) 0.35594(11) 0.13751(14) 0.0365(6) Uani 1 1 d . . .
P2 P -0.10644(17) 0.09693(11) 0.16299(14) 0.0363(6) Uani 1 1 d . . .
O1 O 0.0991(4) 0.3737(3) 0.2349(3) 0.0327(15) Uani 1 1 d . . .
O2 O 0.1595(4) 0.1189(3) 0.2491(3) 0.0350(15) Uani 1 1 d . . .
O3 O -0.0862(4) 0.3321(3) 0.1841(3) 0.0364(16) Uani 1 1 d . . .
O4 O -0.0369(4) 0.1187(3) 0.2133(3) 0.0387(16) Uani 1 1 d . . .
N1 N 0.1373(5) 0.2998(3) 0.3586(4) 0.0316(18) Uani 1 1 d . . .
N2 N 0.1676(5) 0.2087(3) 0.3625(4) 0.0288(17) Uani 1 1 d . . .
N3 N -0.1374(6) 0.3545(4) 0.0552(5) 0.054(3) Uani 1 1 d . . .
N4 N -0.1858(6) 0.4179(4) 0.1525(6) 0.057(3) Uani 1 1 d . . .
N5 N -0.2416(6) 0.3175(4) 0.1503(5) 0.054(3) Uani 1 1 d . . .
N6 N -0.0771(6) 0.0417(4) 0.1271(5) 0.051(2) Uani 1 1 d . . .
N7 N -0.1359(6) 0.1366(4) 0.0956(5) 0.048(2) Uani 1 1 d . . .
N8 N -0.1871(6) 0.0868(4) 0.2091(5) 0.052(2) Uani 1 1 d . . .
C1 C 0.1817(6) 0.3887(4) 0.2456(5) 0.032(2) Uani 1 1 d . . .
C2 C 0.2218(6) 0.4164(4) 0.1916(5) 0.035(2) Uani 1 1 d . . .
C3 C 0.3072(6) 0.4296(4) 0.2087(6) 0.041(2) Uani 1 1 d . . .
H3 H 0.3365 0.4474 0.1731 0.049 Uiso 1 1 calc R . .
C4 C 0.3512(6) 0.4182(4) 0.2740(6) 0.044(3) Uani 1 1 d . . .
C5 C 0.3070(7) 0.3927(4) 0.3244(6) 0.042(3) Uani 1 1 d . . .
H5 H 0.3352 0.3843 0.3698 0.051 Uiso 1 1 calc R . .
C6 C 0.2247(7) 0.3789(4) 0.3122(6) 0.039(2) Uani 1 1 d . . .
C7 C 0.2411(6) 0.1299(4) 0.2463(5) 0.033(2) Uani 1 1 d . . .
C8 C 0.2854(7) 0.1153(4) 0.1875(5) 0.035(2) Uani 1 1 d . . .
C9 C 0.3701(7) 0.1309(4) 0.1905(6) 0.041(2) Uani 1 1 d . . .
H9 H 0.4007 0.1221 0.1504 0.049 Uiso 1 1 calc R . .
C10 C 0.4128(6) 0.1582(4) 0.2472(6) 0.040(2) Uani 1 1 d . . .
C11 C 0.3662(6) 0.1700(4) 0.3053(6) 0.037(2) Uani 1 1 d . . .
H11 H 0.3931 0.1883 0.3456 0.045 Uiso 1 1 calc R . .
C12 C 0.2821(7) 0.1561(4) 0.3067(5) 0.036(2) Uani 1 1 d . . .
C13 C 0.2013(6) 0.2610(4) 0.3416(5) 0.030(2) Uani 1 1 d . . .
H13A H 0.2555 0.2687 0.3693 0.036 Uiso 1 1 calc R . .
H13B H 0.2101 0.2616 0.2897 0.036 Uiso 1 1 calc R . .
C14 C 0.1061(7) 0.2795(4) 0.4294(5) 0.039(2) Uani 1 1 d . . .
H14A H 0.1304 0.3013 0.4704 0.046 Uiso 1 1 calc R . .
H14B H 0.0440 0.2813 0.4281 0.046 Uiso 1 1 calc R . .
C15 C 0.1358(6) 0.2222(4) 0.4354(5) 0.034(2) Uani 1 1 d . . .
H15A H 0.0891 0.1978 0.4460 0.041 Uiso 1 1 calc R . .
H15B H 0.1816 0.2185 0.4740 0.041 Uiso 1 1 calc R . .
C16 C 0.1764(7) 0.3549(4) 0.3719(5) 0.036(2) Uani 1 1 d . . .
H16A H 0.2152 0.3527 0.4159 0.043 Uiso 1 1 calc R . .
H16B H 0.1310 0.3806 0.3820 0.043 Uiso 1 1 calc R . .
C17 C 0.2364(6) 0.1667(4) 0.3714(5) 0.031(2) Uani 1 1 d . . .
H17A H 0.2777 0.1785 0.4106 0.037 Uiso 1 1 calc R . .
H17B H 0.2114 0.1323 0.3865 0.037 Uiso 1 1 calc R . .
C18 C 0.1775(7) 0.4308(4) 0.1185(5) 0.039(2) Uani 1 1 d . . .
C19 C 0.2349(8) 0.4601(6) 0.0695(7) 0.062(4) Uani 1 1 d . . .
H19A H 0.2036 0.4681 0.0234 0.092 Uiso 1 1 calc R . .
H19B H 0.2833 0.4370 0.0613 0.092 Uiso 1 1 calc R . .
H19C H 0.2547 0.4941 0.0922 0.092 Uiso 1 1 calc R . .
C20 C 0.1037(8) 0.4679(5) 0.1286(7) 0.058(3) Uani 1 1 d . . .
H20A H 0.0634 0.4494 0.1571 0.088 Uiso 1 1 calc R . .
H20B H 0.0762 0.4775 0.0815 0.088 Uiso 1 1 calc R . .
H20C H 0.1238 0.5009 0.1536 0.088 Uiso 1 1 calc R . .
C21 C 0.1462(9) 0.3781(5) 0.0798(6) 0.059(3) Uani 1 1 d . . .
H21A H 0.1123 0.3571 0.1116 0.089 Uiso 1 1 calc R . .
H21B H 0.1946 0.3564 0.0677 0.089 Uiso 1 1 calc R . .
H21C H 0.1118 0.3874 0.0357 0.089 Uiso 1 1 calc R . .
C22 C 0.4449(8) 0.4338(5) 0.2894(8) 0.065(4) Uani 1 1 d . . .
C23 C 0.4965(9) 0.3814(6) 0.3015(10) 0.084(5) Uani 1 1 d . . .
H23A H 0.4940 0.3604 0.2568 0.126 Uiso 1 1 calc R . .
H23B H 0.4733 0.3599 0.3393 0.126 Uiso 1 1 calc R . .
H23C H 0.5552 0.3906 0.3160 0.126 Uiso 1 1 calc R . .
C24 C 0.4559(9) 0.4687(7) 0.3578(11) 0.095(6) Uani 1 1 d . . .
H24A H 0.5155 0.4774 0.3681 0.142 Uiso 1 1 calc R . .
H24B H 0.4356 0.4486 0.3983 0.142 Uiso 1 1 calc R . .
H24C H 0.4235 0.5022 0.3505 0.142 Uiso 1 1 calc R . .
C25 C 0.4797(9) 0.4652(8) 0.2304(11) 0.112(8) Uani 1 1 d . . .
H25A H 0.5378 0.4757 0.2448 0.168 Uiso 1 1 calc R . .
H25B H 0.4456 0.4978 0.2205 0.168 Uiso 1 1 calc R . .
H25C H 0.4785 0.4428 0.1870 0.168 Uiso 1 1 calc R . .
C26 C 0.2436(7) 0.0847(4) 0.1229(5) 0.039(2) Uani 1 1 d . . .
C27 C 0.3033(8) 0.0749(5) 0.0647(6) 0.054(3) Uani 1 1 d . . .
H27A H 0.3248 0.1097 0.0487 0.082 Uiso 1 1 calc R . .
H27B H 0.2732 0.0564 0.0239 0.082 Uiso 1 1 calc R . .
H27C H 0.3504 0.0523 0.0839 0.082 Uiso 1 1 calc R . .
C28 C 0.1696(8) 0.1168(5) 0.0887(6) 0.050(3) Uani 1 1 d . . .
H28A H 0.1241 0.1171 0.1211 0.076 Uiso 1 1 calc R . .
H28B H 0.1496 0.1000 0.0430 0.076 Uiso 1 1 calc R . .
H28C H 0.1875 0.1541 0.0801 0.076 Uiso 1 1 calc R . .
C29 C 0.2124(8) 0.0296(5) 0.1492(7) 0.053(3) Uani 1 1 d . . .
H29A H 0.2608 0.0059 0.1615 0.079 Uiso 1 1 calc R . .
H29B H 0.1755 0.0128 0.1111 0.079 Uiso 1 1 calc R . .
H29C H 0.1812 0.0351 0.1918 0.079 Uiso 1 1 calc R . .
C30 C 0.5050(7) 0.1763(5) 0.2480(7) 0.052(3) Uani 1 1 d . . .
C31 C 0.5407(9) 0.1650(8) 0.1754(9) 0.094(6) Uani 1 1 d . . .
H31A H 0.5093 0.1861 0.1377 0.141 Uiso 1 1 calc R . .
H31B H 0.5353 0.1263 0.1642 0.141 Uiso 1 1 calc R . .
H31C H 0.6001 0.1754 0.1779 0.141 Uiso 1 1 calc R . .
C32 C 0.5570(8) 0.1456(7) 0.3069(9) 0.081(5) Uani 1 1 d . . .
H32A H 0.6170 0.1525 0.3027 0.122 Uiso 1 1 calc R . .
H32B H 0.5460 0.1066 0.3018 0.122 Uiso 1 1 calc R . .
H32C H 0.5416 0.1578 0.3541 0.122 Uiso 1 1 calc R . .
C33 C 0.5121(8) 0.2364(6) 0.2637(9) 0.072(4) Uani 1 1 d . . .
H33A H 0.4813 0.2568 0.2250 0.108 Uiso 1 1 calc R . .
H33B H 0.5714 0.2471 0.2670 0.108 Uiso 1 1 calc R . .
H33C H 0.4881 0.2443 0.3094 0.108 Uiso 1 1 calc R . .
C34 C -0.0801(8) 0.3141(5) 0.0287(7) 0.056(3) Uani 1 1 d . . .
H34A H -0.1119 0.2892 -0.0041 0.084 Uiso 1 1 calc R . .
H34B H -0.0535 0.2936 0.0694 0.084 Uiso 1 1 calc R . .
H34C H -0.0367 0.3323 0.0032 0.084 Uiso 1 1 calc R . .
C35 C -0.1727(12) 0.3920(7) -0.0025(8) 0.096(6) Uani 1 1 d . . .
H35A H -0.1275 0.4043 -0.0311 0.144 Uiso 1 1 calc R . .
H35B H -0.1985 0.4233 0.0195 0.144 Uiso 1 1 calc R . .
H35C H -0.2153 0.3728 -0.0336 0.144 Uiso 1 1 calc R . .
C36 C -0.1261(10) 0.4600(6) 0.1496(12) 0.100(6) Uani 1 1 d . . .
H36A H -0.1549 0.4938 0.1354 0.149 Uiso 1 1 calc R . .
H36B H -0.0859 0.4508 0.1143 0.149 Uiso 1 1 calc R . .
H36C H -0.0959 0.4645 0.1970 0.149 Uiso 1 1 calc R . .
C37 C -0.2440(10) 0.4289(7) 0.2098(9) 0.088(5) Uani 1 1 d . . .
H37A H -0.2116 0.4312 0.2565 0.132 Uiso 1 1 calc R . .
H37B H -0.2852 0.3995 0.2108 0.132 Uiso 1 1 calc R . .
H37C H -0.2734 0.4633 0.1997 0.132 Uiso 1 1 calc R . .
C38 C -0.3182(10) 0.3220(7) 0.1006(9) 0.086(5) Uani 1 1 d . . .
H38A H -0.3464 0.2867 0.0966 0.130 Uiso 1 1 calc R . .
H38B H -0.3025 0.3334 0.0531 0.130 Uiso 1 1 calc R . .
H38C H -0.3563 0.3489 0.1191 0.130 Uiso 1 1 calc R . .
C39 C -0.2578(9) 0.2930(7) 0.2160(8) 0.073(4) Uani 1 1 d . . .
H39A H -0.2985 0.3150 0.2400 0.110 Uiso 1 1 calc R . .
H39B H -0.2053 0.2904 0.2469 0.110 Uiso 1 1 calc R . .
H39C H -0.2808 0.2566 0.2069 0.110 Uiso 1 1 calc R . .
C40 C -0.1115(11) 0.0179(7) 0.0607(9) 0.093(6) Uani 1 1 d . . .
H40A H -0.0661 0.0014 0.0358 0.139 Uiso 1 1 calc R . .
H40B H -0.1390 0.0461 0.0302 0.139 Uiso 1 1 calc R . .
H40C H -0.1527 -0.0099 0.0710 0.139 Uiso 1 1 calc R . .
C41 C -0.0315(11) 0.0021(5) 0.1712(10) 0.089(5) Uani 1 1 d . . .
H41A H -0.0683 -0.0287 0.1792 0.133 Uiso 1 1 calc R . .
H41B H -0.0124 0.0184 0.2175 0.133 Uiso 1 1 calc R . .
H41C H 0.0173 -0.0104 0.1470 0.133 Uiso 1 1 calc R . .
C42 C -0.0688(8) 0.1519(6) 0.0466(6) 0.061(3) Uani 1 1 d . . .
H42A H -0.0954 0.1661 0.0013 0.091 Uiso 1 1 calc R . .
H42B H -0.0353 0.1198 0.0368 0.091 Uiso 1 1 calc R . .
H42C H -0.0322 0.1797 0.0698 0.091 Uiso 1 1 calc R . .
C43 C -0.1899(10) 0.1816(6) 0.1096(7) 0.067(4) Uani 1 1 d . . .
H43A H -0.1557 0.2120 0.1289 0.100 Uiso 1 1 calc R . .
H43B H -0.2294 0.1707 0.1447 0.100 Uiso 1 1 calc R . .
H43C H -0.2215 0.1927 0.0648 0.100 Uiso 1 1 calc R . .
C44 C -0.1994(9) 0.1115(7) 0.2788(7) 0.070(4) Uani 1 1 d . . .
H44A H -0.2422 0.1400 0.2726 0.105 Uiso 1 1 calc R . .
H44B H -0.1462 0.1273 0.2988 0.105 Uiso 1 1 calc R . .
H44C H -0.2179 0.0838 0.3116 0.105 Uiso 1 1 calc R . .
C45 C -0.2590(9) 0.0546(7) 0.1783(10) 0.091(5) Uani 1 1 d . . .
H45A H -0.2651 0.0220 0.2074 0.136 Uiso 1 1 calc R . .
H45B H -0.2492 0.0441 0.1290 0.136 Uiso 1 1 calc R . .
H45C H -0.3105 0.0764 0.1779 0.136 Uiso 1 1 calc R . .
C46 C 0.3480(8) 0.2214(5) 0.5998(7) 0.058(3) Uani 1 1 d . . .
C47 C 0.3972(9) 0.1760(6) 0.5955(8) 0.066(4) Uani 1 1 d . . .
H47 H 0.3934 0.1483 0.6305 0.079 Uiso 1 1 calc R . .
C48 C 0.4511(11) 0.1692(9) 0.5432(12) 0.105(7) Uani 1 1 d D . .
H48 H 0.4841 0.1372 0.5418 0.127 Uiso 1 1 calc R . .
C49 C 0.4574(12) 0.2092(13) 0.4923(10) 0.130(12) Uani 1 1 d D . .
H49 H 0.4950 0.2048 0.4556 0.156 Uiso 1 1 calc R . .
C50 C 0.4100(13) 0.2548(10) 0.4945(9) 0.099(7) Uani 1 1 d . . .
H50 H 0.4139 0.2819 0.4589 0.119 Uiso 1 1 calc R . .
C51 C 0.3571(9) 0.2618(6) 0.5470(9) 0.071(4) Uani 1 1 d . . .
H51 H 0.3256 0.2944 0.5485 0.085 Uiso 1 1 calc R . .
C52 C 0.2932(11) 0.2283(6) 0.6601(10) 0.094(6) Uani 1 1 d . . .
H52A H 0.2967 0.1959 0.6904 0.141 Uiso 1 1 calc R . .
H52B H 0.2349 0.2337 0.6407 0.141 Uiso 1 1 calc R . .
H52C H 0.3119 0.2599 0.6888 0.141 Uiso 1 1 calc R . .
C61 C 0.464(2) 0.541(2) 0.043(3) 0.114(14) Uiso 0.50 1 d PD . .
C60 C 0.544(2) 0.5145(15) 0.0373(19) 0.097(11) Uiso 0.50 1 d PD . .
C62 C 0.401(2) 0.5289(19) -0.011(2) 0.120(14) Uiso 0.50 1 d PD . .
C66 C 0.612(3) 0.535(3) 0.093(4) 0.21(3) Uiso 0.50 1 d PD . .
C63 C 0.407(3) 0.489(2) -0.063(3) 0.15(2) Uiso 0.50 1 d PD . .
C64 C 0.481(3) 0.4580(19) -0.067(2) 0.118(14) Uiso 0.50 1 d PD . .
C65 C 0.544(3) 0.475(2) -0.016(3) 0.14(2) Uiso 0.50 1 d PD . .
C53A C 0.620(2) 0.3822(13) 0.489(2) 0.089(10) Uiso 0.50 1 d PD . .
C53B C 0.690(2) 0.3097(10) 0.430(2) 0.071(10) Uiso 0.50 1 d PD . .
C54A C 0.679(3) 0.4128(13) 0.458(3) 0.094(16) Uiso 0.50 1 d PD . .
C54B C 0.6208(19) 0.3112(12) 0.4716(18) 0.060(9) Uiso 0.50 1 d PD . .
C55A C 0.7385(16) 0.3878(11) 0.4233(16) 0.064(7) Uiso 0.50 1 d PD . .
C55B C 0.588(3) 0.3599(13) 0.496(2) 0.112(13) Uiso 0.50 1 d PD . .
C56A C 0.7350(19) 0.3330(12) 0.4096(17) 0.074(8) Uiso 0.50 1 d PD . .
C56B C 0.622(3) 0.4126(15) 0.490(2) 0.104(12) Uiso 0.50 1 d PD . .
C57A C 0.672(3) 0.3026(13) 0.439(4) 0.14(2) Uiso 0.50 1 d PD . .
C57B C 0.692(5) 0.4082(18) 0.448(5) 0.15(3) Uiso 0.50 1 d PD . .
C58A C 0.612(2) 0.3274(13) 0.478(2) 0.077(11) Uiso 0.50 1 d PD . .
C58B C 0.7261(16) 0.3612(11) 0.4195(14) 0.052(6) Uiso 0.50 1 d PD . .
C59A C 0.556(4) 0.413(2) 0.530(4) 0.24(3) Uiso 0.50 1 d PD . .
C59B C 0.717(3) 0.2535(13) 0.406(2) 0.112(13) Uiso 0.50 1 d PD . .

loop_
_atom_site_aniso_label
_atom_site_aniso_U_11
_atom_site_aniso_U_22
_atom_site_aniso_U_33
_atom_site_aniso_U_23
_atom_site_aniso_U_13
_atom_site_aniso_U_12
Yb1 0.0281(2) 0.0322(2) 0.0297(2) 0.00175(17) 0.00218(16) -0.00343(16)
Yb2 0.0290(2) 0.0317(2) 0.0275(2) -0.00147(16) 0.00142(16) -0.00310(17)
Cl1 0.0402(13) 0.0359(12) 0.0291(11) 0.0002(10) 0.0036(10) -0.0017(10)
Cl2 0.0427(14) 0.0408(14) 0.0479(15) 0.0031(12) 0.0159(12) -0.0027(11)
Cl3 0.0527(16) 0.0497(16) 0.0446(15) -0.0017(12) 0.0189(12) 0.0034(13)
Cl4 0.0528(16) 0.0416(14) 0.0365(13) 0.0037(11) 0.0052(11) -0.0094(12)
P1 0.0303(13) 0.0425(15) 0.0359(14) 0.0018(12) -0.0033(11) 0.0019(11)
P2 0.0352(14) 0.0354(14) 0.0370(14) -0.0057(11) -0.0052(11) -0.0020(11)
O1 0.030(4) 0.040(4) 0.028(3) 0.004(3) -0.003(3) -0.005(3)
O2 0.035(4) 0.038(4) 0.032(4) -0.004(3) 0.003(3) -0.001(3)
O3 0.035(4) 0.044(4) 0.029(3) 0.008(3) -0.005(3) -0.002(3)
O4 0.041(4) 0.051(4) 0.025(3) -0.007(3) 0.002(3) -0.004(3)
N1 0.045(5) 0.029(4) 0.022(4) -0.002(3) 0.007(3) -0.008(4)
N2 0.027(4) 0.040(4) 0.020(4) 0.004(3) 0.007(3) 0.004(3)
N3 0.045(6) 0.077(7) 0.040(5) 0.007(5) 0.011(4) 0.013(5)
N4 0.052(6) 0.053(6) 0.065(7) -0.002(5) -0.006(5) 0.003(5)
N5 0.038(5) 0.068(7) 0.055(6) 0.010(5) -0.001(4) -0.007(5)
N6 0.059(6) 0.036(5) 0.057(6) -0.018(4) -0.007(5) 0.000(4)
N7 0.052(6) 0.053(6) 0.037(5) -0.007(4) -0.008(4) 0.010(5)
N8 0.034(5) 0.066(6) 0.054(6) 0.005(5) -0.007(4) -0.014(5)
C1 0.024(5) 0.028(5) 0.044(6) -0.002(4) 0.007(4) 0.005(4)
C2 0.045(6) 0.023(5) 0.038(5) 0.004(4) 0.003(4) -0.002(4)
C3 0.036(6) 0.030(5) 0.056(7) 0.007(5) -0.002(5) 0.002(4)
C4 0.032(5) 0.031(5) 0.066(7) 0.008(5) -0.013(5) -0.007(4)
C5 0.049(7) 0.031(5) 0.045(6) 0.003(5) -0.009(5) -0.004(5)
C6 0.038(6) 0.034(5) 0.044(6) 0.000(5) -0.009(5) -0.012(4)
C7 0.030(5) 0.033(5) 0.036(5) 0.004(4) -0.003(4) 0.004(4)
C8 0.043(6) 0.032(5) 0.030(5) 0.003(4) 0.006(4) -0.001(4)
C9 0.041(6) 0.040(6) 0.044(6) 0.006(5) 0.013(5) 0.002(5)
C10 0.030(5) 0.039(6) 0.054(7) 0.004(5) 0.007(5) 0.004(4)
C11 0.033(5) 0.043(6) 0.036(5) 0.004(5) 0.001(4) 0.001(4)
C12 0.039(6) 0.035(5) 0.034(5) -0.004(4) -0.001(4) 0.003(4)
C13 0.032(5) 0.031(5) 0.027(5) -0.003(4) 0.004(4) -0.004(4)
C14 0.048(6) 0.042(6) 0.026(5) 0.009(4) 0.009(4) 0.000(5)
C15 0.041(6) 0.039(5) 0.021(4) -0.006(4) -0.005(4) -0.006(4)
C16 0.046(6) 0.028(5) 0.036(5) 0.000(4) 0.009(5) -0.001(4)
C17 0.019(4) 0.038(5) 0.035(5) 0.005(4) 0.002(4) -0.001(4)
C18 0.043(6) 0.037(6) 0.038(5) 0.013(5) 0.004(5) -0.004(5)
C19 0.048(7) 0.081(9) 0.056(8) 0.028(7) 0.008(6) -0.008(6)
C20 0.054(8) 0.056(8) 0.065(8) 0.019(6) 0.002(6) 0.012(6)
C21 0.081(9) 0.058(8) 0.036(6) 0.003(6) -0.006(6) -0.013(7)
C22 0.040(7) 0.052(8) 0.100(11) 0.015(7) -0.011(7) 0.002(6)
C23 0.054(9) 0.074(10) 0.119(14) -0.006(9) -0.021(9) -0.001(7)
C24 0.045(8) 0.074(10) 0.160(17) -0.028(11) -0.025(9) -0.012(7)
C25 0.038(8) 0.132(16) 0.161(18) 0.086(14) -0.016(10) -0.032(9)
C26 0.042(6) 0.040(6) 0.036(5) -0.001(5) 0.004(4) 0.005(5)
C27 0.060(8) 0.061(8) 0.043(6) -0.014(6) 0.008(6) 0.020(6)
C28 0.054(7) 0.059(7) 0.037(6) -0.004(5) -0.002(5) 0.009(6)
C29 0.055(7) 0.046(7) 0.058(7) -0.003(6) 0.006(6) -0.003(6)
C30 0.031(6) 0.060(8) 0.064(8) -0.001(6) 0.006(5) 0.007(5)
C31 0.038(8) 0.166(18) 0.082(11) -0.020(11) 0.031(8) -0.010(9)
C32 0.025(6) 0.100(12) 0.116(13) 0.010(10) -0.014(7) 0.012(7)
C33 0.047(8) 0.073(10) 0.098(12) -0.005(8) 0.016(7) -0.009(7)
C34 0.057(8) 0.059(8) 0.055(7) -0.010(6) 0.015(6) 0.008(6)
C35 0.120(15) 0.113(14) 0.054(9) 0.042(9) 0.003(9) 0.046(11)
C36 0.059(9) 0.040(7) 0.19(2) -0.009(10) -0.021(11) -0.007(7)
C37 0.081(11) 0.088(12) 0.096(12) -0.028(10) 0.011(9) 0.027(9)
C38 0.059(9) 0.108(13) 0.088(11) 0.008(10) -0.017(8) -0.025(9)
C39 0.051(8) 0.094(11) 0.078(10) 0.007(8) 0.023(7) -0.026(8)
C40 0.101(13) 0.078(11) 0.095(12) -0.053(9) -0.016(10) -0.013(9)
C41 0.090(12) 0.034(7) 0.141(15) -0.007(8) 0.001(11) 0.003(7)
C42 0.057(8) 0.089(10) 0.037(6) 0.007(6) 0.007(6) 0.012(7)
C43 0.084(10) 0.065(9) 0.052(8) 0.008(6) 0.010(7) 0.016(7)
C44 0.051(8) 0.099(11) 0.064(9) -0.005(8) 0.023(7) -0.007(7)
C45 0.041(8) 0.097(12) 0.134(15) -0.016(11) 0.006(9) -0.038(8)
C46 0.046(7) 0.057(8) 0.075(9) -0.021(7) 0.025(6) -0.018(6)
C47 0.056(8) 0.063(8) 0.080(10) -0.013(7) 0.009(7) -0.002(7)
C48 0.053(10) 0.145(18) 0.119(17) -0.072(15) 0.011(11) -0.002(11)
C49 0.053(11) 0.27(4) 0.067(12) -0.069(18) 0.021(10) -0.046(16)
C50 0.076(12) 0.16(2) 0.055(10) 0.001(11) -0.001(9) -0.048(13)
C51 0.055(8) 0.070(9) 0.084(11) -0.010(8) -0.015(8) -0.009(7)
C52 0.091(12) 0.069(10) 0.131(15) -0.040(10) 0.070(11) -0.028(9)

loop_
_atom_type_symbol
_atom_type_description
_atom_type_scat_dispersion_real
_atom_type_scat_dispersion_imag
_atom_type_scat_source
C C 0.0033 0.0016 'International Tables Vol C Tables 4.2.6.8 and 6.1.1.4'
H H 0.0000 0.0000 'International Tables Vol C Tables 4.2.6.8 and 6.1.1.4'
Cl Cl 0.1484 0.1585 'International Tables Vol C Tables 4.2.6.8 and 6.1.1.4'
N N 0.0061 0.0033 'International Tables Vol C Tables 4.2.6.8 and 6.1.1.4'
O O 0.0106 0.0060 'International Tables Vol C Tables 4.2.6.8 and 6.1.1.4'
P P 0.1023 0.0942 'International Tables Vol C Tables 4.2.6.8 and 6.1.1.4'
Yb Yb -0.3850 5.5486 'International Tables Vol C Tables 4.2.6.8 and 6.1.1.4'

loop_
_geom_angle_atom_site_label_1
_geom_angle_atom_site_label_2
_geom_angle_atom_site_label_3
_geom_angle
_geom_angle_site_symmetry_1
_geom_angle_site_symmetry_3
_geom_angle_publ_flag
O1 Yb1 O3 99.1(2) . . ?
O1 Yb1 Cl3 99.3(2) . . ?
O3 Yb1 Cl3 93.4(2) . . ?
O1 Yb1 N1 79.7(2) . . ?
O3 Yb1 N1 176.7(3) . . ?
Cl3 Yb1 N1 89.89(18) . . ?
O1 Yb1 Cl1 93.42(19) . . ?
O3 Yb1 Cl1 90.3(2) . . ?
Cl3 Yb1 Cl1 166.03(8) . . ?
N1 Yb1 Cl1 86.63(18) . . ?
O1 Yb1 Cl2 163.22(19) . . ?
O3 Yb1 Cl2 95.89(19) . . ?
Cl3 Yb1 Cl2 87.19(9) . . ?
N1 Yb1 Cl2 84.91(18) . . ?
Cl1 Yb1 Cl2 79.04(8) . . ?
O1 Yb1 Yb2 124.95(19) . . ?
O3 Yb1 Yb2 108.74(18) . . ?
Cl3 Yb1 Yb2 124.43(7) . . ?
N1 Yb1 Yb2 69.78(17) . . ?
Cl1 Yb1 Yb2 41.88(5) . . ?
Cl2 Yb1 Yb2 41.63(6) . . ?
O2 Yb2 O4 96.7(3) . . ?
O2 Yb2 Cl4 98.45(19) . . ?
O4 Yb2 Cl4 93.22(19) . . ?
O2 Yb2 N2 82.3(2) . . ?
O4 Yb2 N2 176.4(2) . . ?
Cl4 Yb2 N2 90.35(17) . . ?
O2 Yb2 Cl2 165.89(19) . . ?
O4 Yb2 Cl2 92.2(2) . . ?
Cl4 Yb2 Cl2 91.92(9) . . ?
N2 Yb2 Cl2 88.10(18) . . ?
O2 Yb2 Cl1 90.05(19) . . ?
O4 Yb2 Cl1 91.87(19) . . ?
Cl4 Yb2 Cl1 169.51(8) . . ?
N2 Yb2 Cl1 84.68(17) . . ?
Cl2 Yb2 Cl1 78.72(8) . . ?
O2 Yb2 C7 16.8(3) . . ?
O4 Yb2 C7 111.5(3) . . ?
Cl4 Yb2 C7 104.62(18) . . ?
N2 Yb2 C7 67.0(2) . . ?
Cl2 Yb2 C7 149.74(19) . . ?
Cl1 Yb2 C7 81.95(18) . . ?
O2 Yb2 C17 58.7(2) . . ?
O4 Yb2 C17 153.1(3) . . ?
Cl4 Yb2 C17 81.19(18) . . ?
N2 Yb2 C17 27.5(2) . . ?
Cl2 Yb2 C17 114.12(18) . . ?
Cl1 Yb2 C17 98.22(18) . . ?
C7 Yb2 C17 46.3(2) . . ?
O2 Yb2 Yb1 124.36(18) . . ?
O4 Yb2 Yb1 107.3(2) . . ?
Cl4 Yb2 Yb1 128.32(6) . . ?
N2 Yb2 Yb1 70.68(17) . . ?
Cl2 Yb2 Yb1 41.95(5) . . ?
Cl1 Yb2 Yb1 41.22(5) . . ?
C7 Yb2 Yb1 110.36(17) . . ?
C17 Yb2 Yb1 96.51(17) . . ?
Yb1 Cl1 Yb2 96.91(8) . . ?
Yb2 Cl2 Yb1 96.43(8) . . ?
O3 P1 N3 108.8(5) . . ?
O3 P1 N4 117.7(5) . . ?
N3 P1 N4 105.5(6) . . ?
O3 P1 N5 106.1(5) . . ?
N3 P1 N5 111.3(6) . . ?
N4 P1 N5 107.5(6) . . ?
O4 P2 N6 110.0(5) . . ?
O4 P2 N8 107.5(4) . . ?
N6 P2 N8 111.1(6) . . ?
O4 P2 N7 115.0(5) . . ?
N6 P2 N7 105.3(5) . . ?
N8 P2 N7 108.0(5) . . ?
C1 O1 Yb1 142.4(6) . . ?
C7 O2 Yb2 136.3(6) . . ?
P1 O3 Yb1 164.3(5) . . ?
P2 O4 Yb2 173.6(5) . . ?
C13 N1 C16 110.1(7) . . ?
C13 N1 C14 104.6(7) . . ?
C16 N1 C14 108.1(7) . . ?
C13 N1 Yb1 119.4(5) . . ?
C16 N1 Yb1 103.6(6) . . ?
C14 N1 Yb1 110.8(6) . . ?
C13 N2 C17 110.8(7) . . ?
C13 N2 C15 101.6(7) . . ?
C17 N2 C15 109.9(7) . . ?
C13 N2 Yb2 122.5(5) . . ?
C17 N2 Yb2 101.5(5) . . ?
C15 N2 Yb2 110.4(5) . . ?
C34 N3 C35 112.9(10) . . ?
C34 N3 P1 121.8(8) . . ?
C35 N3 P1 125.3(9) . . ?
C36 N4 C37 110.6(13) . . ?
C36 N4 P1 120.3(10) . . ?
C37 N4 P1 118.7(10) . . ?
C39 N5 C38 112.3(11) . . ?
C39 N5 P1 125.1(9) . . ?
C38 N5 P1 119.4(9) . . ?
C41 N6 C40 110.9(11) . . ?
C41 N6 P2 119.3(9) . . ?
C40 N6 P2 127.0(10) . . ?
C43 N7 C42 112.3(10) . . ?
C43 N7 P2 117.5(8) . . ?
C42 N7 P2 116.2(8) . . ?
C44 N8 C45 114.7(11) . . ?
C44 N8 P2 125.1(8) . . ?
C45 N8 P2 120.0(10) . . ?
O1 C1 C6 119.0(9) . . ?
O1 C1 C2 120.8(9) . . ?
C6 C1 C2 120.1(9) . . ?
C3 C2 C1 115.7(9) . . ?
C3 C2 C18 121.3(9) . . ?
C1 C2 C18 123.1(9) . . ?
C4 C3 C2 124.4(10) . . ?
C4 C3 H3 117.8 . . ?
C2 C3 H3 117.8 . . ?
C5 C4 C3 116.4(10) . . ?
C5 C4 C22 121.7(10) . . ?
C3 C4 C22 122.0(11) . . ?
C6 C5 C4 122.7(10) . . ?
C6 C5 H5 118.6 . . ?
C4 C5 H5 118.6 . . ?
C5 C6 C1 120.6(10) . . ?
C5 C6 C16 120.8(9) . . ?
C1 C6 C16 118.6(9) . . ?
O2 C7 C8 122.1(9) . . ?
O2 C7 C12 117.0(9) . . ?
C8 C7 C12 120.9(9) . . ?
O2 C7 Yb2 26.8(4) . . ?
C8 C7 Yb2 140.3(7) . . ?
C12 C7 Yb2 95.8(6) . . ?
C7 C8 C9 116.3(9) . . ?
C7 C8 C26 122.1(9) . . ?
C9 C8 C26 121.7(9) . . ?
C10 C9 C8 125.3(10) . . ?
C10 C9 H9 117.4 . . ?
C8 C9 H9 117.4 . . ?
C9 C10 C11 115.8(9) . . ?
C9 C10 C30 124.2(10) . . ?
C11 C10 C30 120.0(10) . . ?
C12 C11 C10 122.6(10) . . ?
C12 C11 H11 118.7 . . ?
C10 C11 H11 118.7 . . ?
C11 C12 C7 119.0(9) . . ?
C11 C12 C17 120.6(9) . . ?
C7 C12 C17 120.3(9) . . ?
N1 C13 N2 104.2(7) . . ?
N1 C13 H13A 110.9 . . ?
N2 C13 H13A 110.9 . . ?
N1 C13 H13B 110.9 . . ?
N2 C13 H13B 110.9 . . ?
H13A C13 H13B 108.9 . . ?
C15 C14 N1 104.6(8) . . ?
C15 C14 H14A 110.8 . . ?
N1 C14 H14A 110.8 . . ?
C15 C14 H14B 110.8 . . ?
N1 C14 H14B 110.8 . . ?
H14A C14 H14B 108.9 . . ?
C14 C15 N2 105.3(7) . . ?
C14 C15 H15A 110.7 . . ?
N2 C15 H15A 110.7 . . ?
C14 C15 H15B 110.7 . . ?
N2 C15 H15B 110.7 . . ?
H15A C15 H15B 108.8 . . ?
N1 C16 C6 117.1(8) . . ?
N1 C16 H16A 108.0 . . ?
C6 C16 H16A 108.0 . . ?
N1 C16 H16B 108.0 . . ?
C6 C16 H16B 108.0 . . ?
H16A C16 H16B 107.3 . . ?
C12 C17 N2 115.6(8) . . ?
C12 C17 Yb2 93.3(6) . . ?
N2 C17 Yb2 51.0(4) . . ?
C12 C17 H17A 108.4 . . ?
N2 C17 H17A 108.4 . . ?
Yb2 C17 H17A 156.1 . . ?
C12 C17 H17B 108.4 . . ?
N2 C17 H17B 108.4 . . ?
Yb2 C17 H17B 73.8 . . ?
H17A C17 H17B 107.4 . . ?
C20 C18 C19 107.2(9) . . ?
C20 C18 C2 109.8(9) . . ?
C19 C18 C2 112.9(9) . . ?
C20 C18 C21 109.8(10) . . ?
C19 C18 C21 107.7(10) . . ?
C2 C18 C21 109.3(8) . . ?
C18 C19 H19A 109.5 . . ?
C18 C19 H19B 109.5 . . ?
H19A C19 H19B 109.5 . . ?
C18 C19 H19C 109.5 . . ?
H19A C19 H19C 109.5 . . ?
H19B C19 H19C 109.5 . . ?
C18 C20 H20A 109.5 . . ?
C18 C20 H20B 109.5 . . ?
H20A C20 H20B 109.5 . . ?
C18 C20 H20C 109.5 . . ?
H20A C20 H20C 109.5 . . ?
H20B C20 H20C 109.5 . . ?
C18 C21 H21A 109.5 . . ?
C18 C21 H21B 109.5 . . ?
H21A C21 H21B 109.5 . . ?
C18 C21 H21C 109.5 . . ?
H21A C21 H21C 109.5 . . ?
H21B C21 H21C 109.5 . . ?
C25 C22 C24 107.3(14) . . ?
C25 C22 C23 108.7(14) . . ?
C24 C22 C23 108.9(12) . . ?
C25 C22 C4 113.6(11) . . ?
C24 C22 C4 109.8(12) . . ?
C23 C22 C4 108.5(10) . . ?
C22 C23 H23A 109.5 . . ?
C22 C23 H23B 109.5 . . ?
H23A C23 H23B 109.5 . . ?
C22 C23 H23C 109.5 . . ?
H23A C23 H23C 109.5 . . ?
H23B C23 H23C 109.5 . . ?
C22 C24 H24A 109.5 . . ?
C22 C24 H24B 109.5 . . ?
H24A C24 H24B 109.5 . . ?
C22 C24 H24C 109.5 . . ?
H24A C24 H24C 109.5 . . ?
H24B C24 H24C 109.5 . . ?
C22 C25 H25A 109.5 . . ?
C22 C25 H25B 109.5 . . ?
H25A C25 H25B 109.5 . . ?
C22 C25 H25C 109.5 . . ?
H25A C25 H25C 109.5 . . ?
H25B C25 H25C 109.5 . . ?
C27 C26 C28 107.0(9) . . ?
C27 C26 C8 112.6(9) . . ?
C28 C26 C8 110.3(9) . . ?
C27 C26 C29 108.9(9) . . ?
C28 C26 C29 109.6(10) . . ?
C8 C26 C29 108.4(9) . . ?
C26 C27 H27A 109.5 . . ?
C26 C27 H27B 109.5 . . ?
H27A C27 H27B 109.5 . . ?
C26 C27 H27C 109.5 . . ?
H27A C27 H27C 109.5 . . ?
H27B C27 H27C 109.5 . . ?
C26 C28 H28A 109.5 . . ?
C26 C28 H28B 109.5 . . ?
H28A C28 H28B 109.5 . . ?
C26 C28 H28C 109.5 . . ?
H28A C28 H28C 109.5 . . ?
H28B C28 H28C 109.5 . . ?
C26 C29 H29A 109.5 . . ?
C26 C29 H29B 109.5 . . ?
H29A C29 H29B 109.5 . . ?
C26 C29 H29C 109.5 . . ?
H29A C29 H29C 109.5 . . ?
H29B C29 H29C 109.5 . . ?
C33 C30 C32 108.6(12) . . ?
C33 C30 C10 110.1(10) . . ?
C32 C30 C10 109.2(10) . . ?
C33 C30 C31 108.8(13) . . ?
C32 C30 C31 109.1(12) . . ?
C10 C30 C31 111.0(11) . . ?
C30 C31 H31A 109.5 . . ?
C30 C31 H31B 109.5 . . ?
H31A C31 H31B 109.5 . . ?
C30 C31 H31C 109.5 . . ?
H31A C31 H31C 109.5 . . ?
H31B C31 H31C 109.5 . . ?
C30 C32 H32A 109.5 . . ?
C30 C32 H32B 109.5 . . ?
H32A C32 H32B 109.5 . . ?
C30 C32 H32C 109.5 . . ?
H32A C32 H32C 109.5 . . ?
H32B C32 H32C 109.5 . . ?
C30 C33 H33A 109.5 . . ?
C30 C33 H33B 109.5 . . ?
H33A C33 H33B 109.5 . . ?
C30 C33 H33C 109.5 . . ?
H33A C33 H33C 109.5 . . ?
H33B C33 H33C 109.5 . . ?
N3 C34 H34A 109.5 . . ?
N3 C34 H34B 109.5 . . ?
H34A C34 H34B 109.5 . . ?
N3 C34 H34C 109.5 . . ?
H34A C34 H34C 109.5 . . ?
H34B C34 H34C 109.5 . . ?
N3 C35 H35A 109.5 . . ?
N3 C35 H35B 109.5 . . ?
H35A C35 H35B 109.5 . . ?
N3 C35 H35C 109.5 . . ?
H35A C35 H35C 109.5 . . ?
H35B C35 H35C 109.5 . . ?
N4 C36 H36A 109.5 . . ?
N4 C36 H36B 109.5 . . ?
H36A C36 H36B 109.5 . . ?
N4 C36 H36C 109.5 . . ?
H36A C36 H36C 109.5 . . ?
H36B C36 H36C 109.5 . . ?
N4 C37 H37A 109.5 . . ?
N4 C37 H37B 109.5 . . ?
H37A C37 H37B 109.5 . . ?
N4 C37 H37C 109.5 . . ?
H37A C37 H37C 109.5 . . ?
H37B C37 H37C 109.5 . . ?
N5 C38 H38A 109.5 . . ?
N5 C38 H38B 109.5 . . ?
H38A C38 H38B 109.5 . . ?
N5 C38 H38C 109.5 . . ?
H38A C38 H38C 109.5 . . ?
H38B C38 H38C 109.5 . . ?
N5 C39 H39A 109.5 . . ?
N5 C39 H39B 109.5 . . ?
H39A C39 H39B 109.5 . . ?
N5 C39 H39C 109.5 . . ?
H39A C39 H39C 109.5 . . ?
H39B C39 H39C 109.5 . . ?
N6 C40 H40A 109.5 . . ?
N6 C40 H40B 109.5 . . ?
H40A C40 H40B 109.5 . . ?
N6 C40 H40C 109.5 . . ?
H40A C40 H40C 109.5 . . ?
H40B C40 H40C 109.5 . . ?
N6 C41 H41A 109.5 . . ?
N6 C41 H41B 109.5 . . ?
H41A C41 H41B 109.5 . . ?
N6 C41 H41C 109.5 . . ?
H41A C41 H41C 109.5 . . ?
H41B C41 H41C 109.5 . . ?
N7 C42 H42A 109.5 . . ?
N7 C42 H42B 109.5 . . ?
H42A C42 H42B 109.5 . . ?
N7 C42 H42C 109.5 . . ?
H42A C42 H42C 109.5 . . ?
H42B C42 H42C 109.5 . . ?
N7 C43 H43A 109.5 . . ?
N7 C43 H43B 109.5 . . ?
H43A C43 H43B 109.5 . . ?
N7 C43 H43C 109.5 . . ?
H43A C43 H43C 109.5 . . ?
H43B C43 H43C 109.5 . . ?
N8 C44 H44A 109.5 . . ?
N8 C44 H44B 109.5 . . ?
H44A C44 H44B 109.5 . . ?
N8 C44 H44C 109.5 . . ?
H44A C44 H44C 109.5 . . ?
H44B C44 H44C 109.5 . . ?
N8 C45 H45A 109.5 . . ?
N8 C45 H45B 109.5 . . ?
H45A C45 H45B 109.5 . . ?
N8 C45 H45C 109.5 . . ?
H45A C45 H45C 109.5 . . ?
H45B C45 H45C 109.5 . . ?
C47 C46 C51 116.4(13) . . ?
C47 C46 C52 120.6(14) . . ?
C51 C46 C52 122.9(14) . . ?
C48 C47 C46 122.6(17) . . ?
C48 C47 H47 118.7 . . ?
C46 C47 H47 118.7 . . ?
C47 C48 C49 119.4(18) . . ?
C47 C48 H48 120.3 . . ?
C49 C48 H48 120.3 . . ?
C50 C49 C48 120.0(18) . . ?
C50 C49 H49 120.0 . . ?
C48 C49 H49 120.0 . . ?
C51 C50 C49 121(2) . . ?
C51 C50 H50 119.7 . . ?
C49 C50 H50 119.7 . . ?
C50 C51 C46 121.1(16) . . ?
C50 C51 H51 119.5 . . ?
C46 C51 H51 119.5 . . ?
C46 C52 H52A 109.5 . . ?
C46 C52 H52B 109.5 . . ?
H52A C52 H52B 109.5 . . ?
C46 C52 H52C 109.5 . . ?
H52A C52 H52C 109.5 . . ?
H52B C52 H52C 109.5 . . ?
C65 C61 C64 122(7) 3_665 3_665 ?
C65 C61 C62 38(5) 3_665 . ?
C64 C61 C62 159(5) 3_665 . ?
C65 C61 C60 79(6) 3_665 . ?
C64 C61 C60 43(3) 3_665 . ?
C62 C61 C60 116(4) . . ?
C65 C61 C60 10(5) 3_665 3_665 ?
C64 C61 C60 112(5) 3_665 3_665 ?
C62 C61 C60 47.7(19) . 3_665 ?
C60 C61 C60 69(3) . 3_665 ?
C63 C60 C64 98(4) 3_665 3_665 ?
C63 C60 C65 105(4) 3_665 . ?
C64 C60 C65 156(4) 3_665 . ?
C63 C60 C61 139(4) 3_665 . ?
C64 C60 C61 41(2) 3_665 . ?
C65 C60 C61 115(3) . . ?
C63 C60 C65 164(6) 3_665 3_665 ?
C64 C60 C65 67(3) 3_665 3_665 ?
C65 C60 C65 89(3) . 3_665 ?
C61 C60 C65 26(2) . 3_665 ?
C63 C60 C62 65(3) 3_665 3_665 ?
C64 C60 C62 163(4) 3_665 3_665 ?
C65 C60 C62 39(2) . 3_665 ?
C61 C60 C62 154(3) . 3_665 ?
C65 C60 C62 128(4) 3_665 3_665 ?
C63 C60 C66 29(4) 3_665 . ?
C64 C60 C66 71(3) 3_665 . ?
C65 C60 C66 132(4) . . ?
C61 C60 C66 112(3) . . ?
C65 C60 C66 138(4) 3_665 . ?
C62 C60 C66 93(3) 3_665 . ?
C63 C60 C60 150(5) 3_665 3_665 ?
C64 C60 C60 111(4) 3_665 3_665 ?
C65 C60 C60 46(2) . 3_665 ?
C61 C60 C60 69(3) . 3_665 ?
C65 C60 C60 43.7(19) 3_665 3_665 ?
C62 C60 C60 85(2) 3_665 3_665 ?
C66 C60 C60 178(4) . 3_665 ?
C63 C60 C61 109(4) 3_665 3_665 ?
C64 C60 C61 152(4) 3_665 3_665 ?
C65 C60 C61 5(2) . 3_665 ?
C61 C60 C61 111(3) . 3_665 ?
C65 C60 C61 85(3) 3_665 3_665 ?
C62 C60 C61 43.9(15) 3_665 3_665 ?
C66 C60 C61 137(4) . 3_665 ?
C60 C60 C61 41.3(11) 3_665 3_665 ?
C65 C62 C63 101(5) 3_665 . ?
C65 C62 C61 24(3) 3_665 . ?
C63 C62 C61 124(4) . . ?
C65 C62 C60 65(3) 3_665 3_665 ?
C63 C62 C60 36(3) . 3_665 ?
C61 C62 C60 88(2) . 3_665 ?
C63 C66 C64 66(3) 3_665 3_665 ?
C63 C66 C60 30(4) 3_665 . ?
C64 C66 C60 37(2) 3_665 . ?
C66 C63 C60 122(7) 3_665 3_665 ?
C66 C63 C62 156(8) 3_665 . ?
C60 C63 C62 79(5) 3_665 . ?
C66 C63 C64 80(5) 3_665 . ?
C60 C63 C64 43(3) 3_665 . ?
C62 C63 C64 122(5) . . ?
C66 C63 C65 165(9) 3_665 3_665 ?
C60 C63 C65 47(3) 3_665 3_665 ?
C62 C63 C65 31(3) . 3_665 ?
C64 C63 C65 90(3) . 3_665 ?
C61 C64 C60 96(4) 3_665 3_665 ?
C61 C64 C65 23(3) 3_665 . ?
C60 C64 C65 73(4) 3_665 . ?
C61 C64 C63 134(5) 3_665 . ?
C60 C64 C63 39(3) 3_665 . ?
C65 C64 C63 111(5) . . ?
C61 C64 C66 167(6) 3_665 3_665 ?
C60 C64 C66 72(3) 3_665 3_665 ?
C65 C64 C66 144(5) . 3_665 ?
C63 C64 C66 34(3) . 3_665 ?
C61 C65 C62 119(8) 3_665 3_665 ?
C61 C65 C60 165(7) 3_665 . ?
C62 C65 C60 76(4) 3_665 . ?
C61 C65 C64 35(4) 3_665 . ?
C62 C65 C64 153(5) 3_665 . ?
C60 C65 C64 131(4) . . ?
C61 C65 C60 75(5) 3_665 3_665 ?
C62 C65 C60 165(6) 3_665 3_665 ?
C60 C65 C60 91(3) . 3_665 ?
C64 C65 C60 40(3) . 3_665 ?
C61 C65 C63 167(6) 3_665 3_665 ?
C62 C65 C63 48(3) 3_665 3_665 ?
C60 C65 C63 28.1(18) . 3_665 ?
C64 C65 C63 158(3) . 3_665 ?
C60 C65 C63 118(3) 3_665 3_665 ?
C61 C65 C65 119(6) 3_665 3_665 ?
C62 C65 C65 122(4) 3_665 3_665 ?
C60 C65 C65 46(2) . 3_665 ?
C64 C65 C65 84(3) . 3_665 ?
C60 C65 C65 44(2) 3_665 3_665 ?
C63 C65 C65 74(2) 3_665 3_665 ?
C54A C53A C58A 123(3) . . ?
C54A C53A C59A 116(2) . . ?
C58A C53A C59A 121(3) . . ?
C54B C53B C58B 113(2) . . ?
C54B C53B C59B 116(2) . . ?
C58B C53B C59B 130(3) . . ?
C55A C54A C53A 119(3) . . ?
C55B C54B C53B 122(3) . . ?
C54A C55A C56A 121(2) . . ?
C54B C55B C56B 127(4) . . ?
C55A C56A C57A 118(2) . . ?
C57B C56B C55B 107(4) . . ?
C58A C57A C56A 121(2) . . ?
C58B C57B C56B 128(4) . . ?
C53A C58A C57A 117(3) . . ?
C57B C58B C53B 121(3) . . ?

loop_
_geom_bond_atom_site_label_1
_geom_bond_atom_site_label_2
_geom_bond_distance
_geom_bond_site_symmetry_2
_geom_bond_publ_flag
Yb1 O1 2.046(6) . ?
Yb1 O3 2.159(6) . ?
Yb1 Cl3 2.531(3) . ?
Yb1 N1 2.548(8) . ?
Yb1 Cl1 2.665(2) . ?
Yb1 Cl2 2.701(3) . ?
Yb1 Yb2 4.0154(7) . ?
Yb2 O2 2.078(7) . ?
Yb2 O4 2.138(7) . ?
Yb2 Cl4 2.528(3) . ?
Yb2 N2 2.543(8) . ?
Yb2 Cl2 2.684(3) . ?
Yb2 Cl1 2.700(2) . ?
Yb2 C7 3.179(10) . ?
Yb2 C17 3.207(9) . ?
P1 O3 1.519(7) . ?
P1 N3 1.604(10) . ?
P1 N4 1.616(11) . ?
P1 N5 1.649(10) . ?
P2 O4 1.497(7) . ?
P2 N6 1.605(9) . ?
P2 N8 1.622(10) . ?
P2 N7 1.635(10) . ?
O1 C1 1.367(11) . ?
O2 C7 1.334(12) . ?
N1 C13 1.453(12) . ?
N1 C16 1.509(12) . ?
N1 C14 1.533(11) . ?
N2 C13 1.461(12) . ?
N2 C17 1.510(12) . ?
N2 C15 1.526(11) . ?
N3 C34 1.464(15) . ?
N3 C35 1.495(15) . ?
N4 C36 1.413(17) . ?
N4 C37 1.495(18) . ?
N5 C39 1.409(16) . ?
N5 C38 1.479(17) . ?
N6 C41 1.439(18) . ?
N6 C40 1.440(16) . ?
N7 C43 1.442(16) . ?
N7 C42 1.509(16) . ?
N8 C44 1.463(16) . ?
N8 C45 1.476(15) . ?
C1 C6 1.393(14) . ?
C1 C2 1.412(13) . ?
C2 C3 1.411(14) . ?
C2 C18 1.529(14) . ?
C3 C4 1.386(15) . ?
C3 H3 0.9500 . ?
C4 C5 1.373(15) . ?
C4 C22 1.548(15) . ?
C5 C6 1.358(15) . ?
C5 H5 0.9500 . ?
C6 C16 1.524(14) . ?
C7 C8 1.398(14) . ?
C7 C12 1.414(14) . ?
C8 C9 1.402(15) . ?
C8 C26 1.532(14) . ?
C9 C10 1.388(15) . ?
C9 H9 0.9500 . ?
C10 C11 1.394(15) . ?
C10 C30 1.535(15) . ?
C11 C12 1.387(14) . ?
C11 H11 0.9500 . ?
C12 C17 1.480(14) . ?
C13 H13A 0.9900 . ?
C13 H13B 0.9900 . ?
C14 C15 1.493(14) . ?
C14 H14A 0.9900 . ?
C14 H14B 0.9900 . ?
C15 H15A 0.9900 . ?
C15 H15B 0.9900 . ?
C16 H16A 0.9900 . ?
C16 H16B 0.9900 . ?
C17 H17A 0.9900 . ?
C17 H17B 0.9900 . ?
C18 C20 1.515(16) . ?
C18 C19 1.526(15) . ?
C18 C21 1.553(16) . ?
C19 H19A 0.9800 . ?
C19 H19B 0.9800 . ?
C19 H19C 0.9800 . ?
C20 H20A 0.9800 . ?
C20 H20B 0.9800 . ?
C20 H20C 0.9800 . ?
C21 H21A 0.9800 . ?
C21 H21B 0.9800 . ?
C21 H21C 0.9800 . ?
C22 C25 1.49(2) . ?
C22 C24 1.54(2) . ?
C22 C23 1.539(19) . ?
C23 H23A 0.9800 . ?
C23 H23B 0.9800 . ?
C23 H23C 0.9800 . ?
C24 H24A 0.9800 . ?
C24 H24B 0.9800 . ?
C24 H24C 0.9800 . ?
C25 H25A 0.9800 . ?
C25 H25B 0.9800 . ?
C25 H25C 0.9800 . ?
C26 C27 1.519(15) . ?
C26 C28 1.520(15) . ?
C26 C29 1.540(15) . ?
C27 H27A 0.9800 . ?
C27 H27B 0.9800 . ?
C27 H27C 0.9800 . ?
C28 H28A 0.9800 . ?
C28 H28B 0.9800 . ?
C28 H28C 0.9800 . ?
C29 H29A 0.9800 . ?
C29 H29B 0.9800 . ?
C29 H29C 0.9800 . ?
C30 C33 1.516(19) . ?
C30 C32 1.528(19) . ?
C30 C31 1.536(18) . ?
C31 H31A 0.9800 . ?
C31 H31B 0.9800 . ?
C31 H31C 0.9800 . ?
C32 H32A 0.9800 . ?
C32 H32B 0.9800 . ?
C32 H32C 0.9800 . ?
C33 H33A 0.9800 . ?
C33 H33B 0.9800 . ?
C33 H33C 0.9800 . ?
C34 H34A 0.9800 . ?
C34 H34B 0.9800 . ?
C34 H34C 0.9800 . ?
C35 H35A 0.9800 . ?
C35 H35B 0.9800 . ?
C35 H35C 0.9800 . ?
C36 H36A 0.9800 . ?
C36 H36B 0.9800 . ?
C36 H36C 0.9800 . ?
C37 H37A 0.9800 . ?
C37 H37B 0.9800 . ?
C37 H37C 0.9800 . ?
C38 H38A 0.9800 . ?
C38 H38B 0.9800 . ?
C38 H38C 0.9800 . ?
C39 H39A 0.9800 . ?
C39 H39B 0.9800 . ?
C39 H39C 0.9800 . ?
C40 H40A 0.9800 . ?
C40 H40B 0.9800 . ?
C40 H40C 0.9800 . ?
C41 H41A 0.9800 . ?
C41 H41B 0.9800 . ?
C41 H41C 0.9800 . ?
C42 H42A 0.9800 . ?
C42 H42B 0.9800 . ?
C42 H42C 0.9800 . ?
C43 H43A 0.9800 . ?
C43 H43B 0.9800 . ?
C43 H43C 0.9800 . ?
C44 H44A 0.9800 . ?
C44 H44B 0.9800 . ?
C44 H44C 0.9800 . ?
C45 H45A 0.9800 . ?
C45 H45B 0.9800 . ?
C45 H45C 0.9800 . ?
C46 C47 1.372(19) . ?
C46 C51 1.42(2) . ?
C46 C52 1.488(18) . ?
C47 C48 1.36(2) . ?
C47 H47 0.9500 . ?
C48 C49 1.379(18) . ?
C48 H48 0.9500 . ?
C49 C50 1.36(3) . ?
C49 H49 0.9500 . ?
C50 C51 1.35(2) . ?
C50 H50 0.9500 . ?
C51 H51 0.9500 . ?
C52 H52A 0.9800 . ?
C52 H52B 0.9800 . ?
C52 H52C 0.9800 . ?
C61 C65 0.64(5) 3_665 ?
C61 C64 0.95(4) 3_665 ?
C61 C62 1.40(2) . ?
C61 C60 1.428(19) . ?
C61 C60 2.02(6) 3_665 ?
C60 C63 0.90(6) 3_665 ?
C60 C64 0.98(5) 3_665 ?
C60 C65 1.396(19) . ?
C60 C65 1.45(5) 3_665 ?
C60 C62 1.50(6) 3_665 ?
C60 C66 1.532(14) . ?
C60 C60 2.02(7) 3_665 ?
C60 C61 2.02(6) 3_665 ?
C62 C65 0.98(5) 3_665 ?
C62 C63 1.39(2) . ?
C62 C60 1.50(6) 3_665 ?
C66 C63 0.86(7) 3_665 ?
C66 C64 1.53(6) 3_665 ?
C63 C66 0.86(7) 3_665 ?
C63 C60 0.90(6) 3_665 ?
C63 C64 1.42(2) . ?
C63 C65 1.84(6) 3_665 ?
C64 C61 0.95(4) 3_665 ?
C64 C60 0.98(5) 3_665 ?
C64 C65 1.40(2) . ?
C64 C66 1.53(6) 3_665 ?
C65 C61 0.64(5) 3_665 ?
C65 C62 0.98(5) 3_665 ?
C65 C60 1.45(5) 3_665 ?
C65 C63 1.84(6) 3_665 ?
C65 C65 2.00(8) 3_665 ?
C53A C54A 1.369(19) . ?
C53A C58A 1.372(19) . ?
C53A C59A 1.527(18) . ?
C53B C54B 1.404(19) . ?
C53B C58B 1.412(19) . ?
C53B C59B 1.532(19) . ?
C54A C55A 1.341(19) . ?
C54B C55B 1.400(19) . ?
C55A C56A 1.377(18) . ?
C55B C56B 1.42(2) . ?
C56A C57A 1.399(19) . ?
C56B C57B 1.41(2) . ?
C57A C58A 1.387(19) . ?
C57B C58B 1.40(2) . ?
